data_7700453
loop_
_publ_author_name
'Zhu, Rong-Rong'
'Wang, Tao'
'Yan, Tong'
'Jia, Lei'
'Xue, Zhe'
'Zhou, Jie'
'Du, Lin'
'Zhao, Qi-Hua'

_publ_section_title
;
 [2 + 2] cycloaddition reaction and luminescent sensing of Fe<sup>3+</sup>
 and Cr<sub>2</sub>O<sub>7</sub><sup>2-</sup> ions by a cadmium-based
 coordination polymer.
;
_journal_issue 32
_journal_name_full 'Dalton transactions (Cambridge, England : 2003)'
_journal_page_first 12159
_journal_page_last 12167
_journal_paper_doi 10.1039/c9dt01696a
_journal_volume 48
_journal_year 2019
_chemical_formula_moiety 'C46 H42 Cd3 N4 O16'
_chemical_formula_sum 'C46 H42 Cd3 N4 O16'
_chemical_formula_weight 1244.03
_space_group_crystal_system triclinic
_space_group_IT_number 2
_space_group_name_Hall '-P 1'
_space_group_name_H-M_alt 'P -1'
_symmetry_space_group_name_Hall '-P 1'
_symmetry_space_group_name_H-M 'P -1'
_atom_sites_solution_hydrogens mixed
_audit_creation_date 2019-05-09
_audit_creation_method
;
Olex2 1.3-dev
(compiled 2019.03.18 svn.r3573 for OlexSys, GUI svn.r5585)
;
_audit_update_record
;
2019-06-24 deposited with the CCDC.    2019-07-04 downloaded from the CCDC.
;
_cell_angle_alpha 97.149(6)
_cell_angle_beta 112.393(6)
_cell_angle_gamma 90.846(6)
_cell_formula_units_Z 1
_cell_length_a 10.299(5)
_cell_length_b 10.721(6)
_cell_length_c 11.773(6)
_cell_measurement_reflns_used 3924
_cell_measurement_temperature 293(2)
_cell_measurement_theta_max 27.06
_cell_measurement_theta_min 2.50
_cell_volume 1189.8(11)
_computing_cell_refinement 'Bruker SMART'
_computing_data_collection 'Bruker SMART'
_computing_data_reduction 'Bruker SAINT'
_computing_molecular_graphics 'Olex2 (Dolomanov et al., 2009)'
_computing_publication_material 'Olex2 (Dolomanov et al., 2009)'
_computing_structure_refinement 'ShelXL (Sheldrick, 2015)'
_computing_structure_solution 'SHELXL-2014 (Sheldrick, 2014)'
_diffrn_ambient_temperature 293.15
_diffrn_measured_fraction_theta_full 0.985
_diffrn_measured_fraction_theta_max 0.985
_diffrn_measurement_device_type 'CCD area detector'
_diffrn_measurement_method 'phi and omega scans'
_diffrn_radiation_type MoK\a
_diffrn_radiation_wavelength 0.71073
_diffrn_reflns_av_R_equivalents 0.0219
_diffrn_reflns_av_unetI/netI 0.0335
_diffrn_reflns_Laue_measured_fraction_full 0.985
_diffrn_reflns_Laue_measured_fraction_max 0.985
_diffrn_reflns_limit_h_max 12
_diffrn_reflns_limit_h_min -12
_diffrn_reflns_limit_k_max 12
_diffrn_reflns_limit_k_min -12
_diffrn_reflns_limit_l_max 13
_diffrn_reflns_limit_l_min -13
_diffrn_reflns_number 9249
_diffrn_reflns_point_group_measured_fraction_full 0.985
_diffrn_reflns_point_group_measured_fraction_max 0.985
_diffrn_reflns_theta_full 24.999
_diffrn_reflns_theta_max 24.999
_diffrn_reflns_theta_min 1.890
_exptl_absorpt_coefficient_mu 1.403
_exptl_crystal_colour colourless
_exptl_crystal_colour_primary colourless
_exptl_crystal_density_diffrn 1.736
_exptl_crystal_description block
_exptl_crystal_F_000 618
_exptl_crystal_size_max 0.24
_exptl_crystal_size_mid 0.18
_exptl_crystal_size_min 0.16
_refine_diff_density_max 0.355
_refine_diff_density_min -0.427
_refine_diff_density_rms 0.064
_refine_ls_extinction_method none
_refine_ls_goodness_of_fit_ref 1.000
_refine_ls_hydrogen_treatment mixed
_refine_ls_matrix_type full
_refine_ls_number_parameters 466
_refine_ls_number_reflns 4125
_refine_ls_number_restraints 296
_refine_ls_restrained_S_all 0.976
_refine_ls_R_factor_all 0.0355
_refine_ls_R_factor_gt 0.0247
_refine_ls_shift/su_max 0.001
_refine_ls_shift/su_mean 0.000
_refine_ls_structure_factor_coef Fsqd
_refine_ls_weighting_details 'w=1/[\s^2^(Fo^2^)+(0.0273P)^2^] where P=(Fo^2^+2Fc^2^)/3'
_refine_ls_weighting_scheme calc
_refine_ls_wR_factor_gt 0.0521
_refine_ls_wR_factor_ref 0.0555
_reflns_Friedel_coverage 0.000
_reflns_number_gt 3369
_reflns_number_total 4125
_reflns_threshold_expression 'I > 2\s(I)'
_cod_data_source_file c9dt01696a2.cif
_cod_data_source_block 1
_cod_depositor_comments 'Adding full bibliography for 7700453--7700454.cif.'
_cod_database_code 7700453
_shelx_shelxl_version_number 2018/3
_shelx_space_group_comment
;
The symmetry employed for this shelxl refinement is uniquely defined
by the following loop, which should always be used as a source of
symmetry information in preference to the above space-group names.
They are only intended as comments.
;
_olex2_refinement_description
;
1. Fixed Uiso
 At 1.2 times of:
  All C(H) groups
 At 1.5 times of:
  All C(H,H,H) groups, All O(H,H) groups
2. Restrained distances
 C6-C7
 1.38 with sigma of 0.01
 N2-C8 \\sim N2A-C8A
 with sigma of 0.02
 N2-C12 \\sim N2A-C12A
 with sigma of 0.02
 C10-C9 \\sim C10A-C9A
 with sigma of 0.02
 C10-C11 \\sim C10A-C11A
 with sigma of 0.02
 C10-C7 \\sim C10A-C7A
 with sigma of 0.02
 C8-H8 \\sim C8A-H8A
 with sigma of 0.02
 C8-C9 \\sim C8A-C9A
 with sigma of 0.02
 C12-H12 \\sim C12A-H12A
 with sigma of 0.02
 C12-C11 \\sim C12A-C11A
 with sigma of 0.02
 C9-H9 \\sim C9A-H9A
 with sigma of 0.02
 C11-H11 \\sim C11A-H11A
 with sigma of 0.02
 C7-H7 \\sim C7A-H7A
 with sigma of 0.02
 C7-C6 \\sim C7A-C6A
 with sigma of 0.02
 C6-H6 \\sim C6A-H6A
 with sigma of 0.02
 N2-H8 \\sim N2A-H8A
 with sigma of 0.04
 N2-H12 \\sim N2A-H12A
 with sigma of 0.04
 N2-C9 \\sim N2A-C9A
 with sigma of 0.04
 N2-C11 \\sim N2A-C11A
 with sigma of 0.04
 C10-C8 \\sim C10A-C8A
 with sigma of 0.04
 C10-C12 \\sim C10A-C12A
 with sigma of 0.04
 C10-H9 \\sim C10A-H9A
 with sigma of 0.04
 C10-H11 \\sim C10A-H11A
 with sigma of 0.04
 C10-H7 \\sim C10A-H7A
 with sigma of 0.04
 C10-C6 \\sim C10A-C6A
 with sigma of 0.04
 C8-C12 \\sim C8A-C12A
 with sigma of 0.04
 C8-H9 \\sim C8A-H9A
 with sigma of 0.04
 H8-C9 \\sim H8A-C9A
 with sigma of 0.04
 C12-H11 \\sim C12A-H11A
 with sigma of 0.04
 H12-C11 \\sim H12A-C11A
 with sigma of 0.04
 C9-C11 \\sim C9A-C11A
 with sigma of 0.04
 C9-C7 \\sim C9A-C7A
 with sigma of 0.04
 C11-C7 \\sim C11A-C7A
 with sigma of 0.04
 C7-H6 \\sim C7A-H6A
 with sigma of 0.04
 H7-C6 \\sim H7A-C6A
 with sigma of 0.04
 C3-C4 \\sim C3A-C4A
 with sigma of 0.02
 C3-C2 \\sim C3A-C2A
 with sigma of 0.02
 C3-C6 \\sim C3A-C6A
 with sigma of 0.02
 C3-C7 \\sim C3A-C7A
 with sigma of 0.04
 C3-H6 \\sim C3A-H6A
 with sigma of 0.04
 C4-C2 \\sim C4A-C2A
 with sigma of 0.04
 C4-C6 \\sim C4A-C6A
 with sigma of 0.04
 C2-C6 \\sim C2A-C6A
 with sigma of 0.04
 Cd1-N1 \\sim Cd1-N1A
 with sigma of 0.02
 N1-C1 \\sim N1A-C1A
 with sigma of 0.02
 N1-C5 \\sim N1A-C5A
 with sigma of 0.02
 C1-C2 \\sim C1A-C2A
 with sigma of 0.02
 C4-C5 \\sim C4A-C5A
 with sigma of 0.02
 Cd1-C1 \\sim Cd1-C1A
 with sigma of 0.04
 Cd1-C5 \\sim Cd1-C5A
 with sigma of 0.04
 N1-C4 \\sim N1A-C4A
 with sigma of 0.04
 N1-C2 \\sim N1A-C2A
 with sigma of 0.04
 C3-C1 \\sim C3A-C1A
 with sigma of 0.04
 C3-C5 \\sim C3A-C5A
 with sigma of 0.04
 C1-C5 \\sim C1A-C5A
 with sigma of 0.04
3. Rigid bond restraints
 O6, C23
 with sigma for 1-2 distances of 0.02 and sigma for 1-3 distances of 0.01
4. Uiso/Uaniso restraints and constraints
O6 \\sim C23: within 2A with sigma of 0.02 and sigma for terminal atoms of 0.01
Uanis(N1) \\sim Ueq, Uanis(C1) \\sim Ueq, Uanis(C5) \\sim Ueq, Uanis(N1A) \\sim
Ueq, Uanis(C1A) \\sim Ueq, Uanis(C5A) \\sim Ueq: with sigma of 0.01 and sigma
for terminal atoms of 0.02
5. Rigid body (RIGU) restrains
 N1, N2, C10, C3, C8, C12, C1, C4, C5, C9, C2, C11, C7, C6
 with sigma for 1-2 distances of 0.001 and sigma for 1-3 distances of 0.001
 N1A, C2A, C5A, N2A, C7A, C10A, C9A, C3A, C11A, C8A, C6A, H8A, C12A, H9A, H12A,
  C1A, H11A, H7A, C4A, H6A
 with sigma for 1-2 distances of 0.001 and sigma for 1-3 distances of 0.001
6. Others
 Sof(N2A)=Sof(C10A)=Sof(C3A)=Sof(C4A)=Sof(H4A)=Sof(C5A)=Sof(H5A)=Sof(N1A)=
 Sof(C1A)=Sof(H1A)=Sof(C2A)=Sof(H2A)=Sof(C8A)=Sof(H8A)=Sof(C12A)=Sof(H12A)=
 Sof(C9A)=Sof(H9A)=Sof(C11A)=Sof(H11A)=Sof(C7A)=Sof(H7A)=Sof(C6A)=Sof(H6A)=1-
 FVAR(1)
 Sof(N1)=Sof(N2)=Sof(C10)=Sof(C3)=Sof(C8)=Sof(H8)=Sof(C12)=Sof(H12)=Sof(C1)=
 Sof(H1)=Sof(C4)=Sof(H4)=Sof(C5)=Sof(H5)=Sof(C9)=Sof(H9)=Sof(C2)=Sof(H2)=
 Sof(C11)=Sof(H11)=Sof(C7)=Sof(H7)=Sof(C6)=Sof(H6)=FVAR(1)
7.a Rotating group:
 O1W(H1WA,H1WB)
7.b Ternary CH refined with riding coordinates:
 C20(H20)
7.c Aromatic/amide H refined with riding coordinates:
 C23(H23), C15(H15), C8(H8), C12(H12), C18(H18), C1(H1), C17(H17), C14(H14),
 C4(H4), C5(H5), C9(H9), C2(H2), C11(H11), C7(H7), C6(H6), C4A(H4A), C5A(H5A),
 C1A(H1A), C2A(H2A)
7.d Idealised Me refined as rotating group:
 C22(H22A,H22B,H22C)
;
_olex2_submission_special_instructions 'No special instructions were received'

loop_
_space_group_symop_operation_xyz
'x, y, z'
'-x, -y, -z'

loop_
_atom_site_label
_atom_site_type_symbol
_atom_site_fract_x
_atom_site_fract_y
_atom_site_fract_z
_atom_site_U_iso_or_equiv
_atom_site_adp_type
_atom_site_occupancy
_atom_site_site_symmetry_order
_atom_site_calc_flag
_atom_site_refinement_flags_posn
_atom_site_refinement_flags_adp
_atom_site_refinement_flags_occupancy
_atom_site_disorder_assembly
_atom_site_disorder_group
Cd1 Cd 0.500000 0.000000 0.500000 0.02789(8) Uani 1 2 d DS T P . .
Cd2 Cd 0.34840(2) 0.09710(2) 0.16654(2) 0.03542(8) Uani 1 1 d . . . . .
O6 O 0.5230(2) 0.01388(19) 0.31742(17) 0.0404(5) Uani 1 1 d . U . . .
O7 O 0.5852(2) -0.0098(2) 0.15808(19) 0.0563(6) Uani 1 1 d . . . . .
O3 O 0.8840(2) -0.22860(18) 0.47868(18) 0.0409(5) Uani 1 1 d . . . . .
O4 O 0.4611(3) -0.7153(2) 0.2433(2) 0.0772(8) Uani 1 1 d . . . . .
O1 O 0.6937(2) -0.1137(2) 0.55112(19) 0.0483(6) Uani 1 1 d . . . . .
O2 O 0.8095(2) -0.1411(2) 0.74868(19) 0.0525(6) Uani 1 1 d . . . . .
O5 O 0.4469(3) -0.6399(2) 0.0746(2) 0.0914(10) Uani 1 1 d . . . . .
N1 N 0.6502(16) 0.1804(11) 0.5909(14) 0.036(2) Uani 0.608(8) 1 d D U . A 1
N2 N 1.2183(12) 0.9070(11) 1.0681(16) 0.033(2) Uani 0.608(8) 1 d D U . A 1
C23 C 0.6062(3) -0.0216(3) 0.2664(3) 0.0415(7) Uani 1 1 d . U . . .
H23 H 0.687171 -0.058495 0.312477 0.050 Uiso 1 1 calc R . . . .
C21 C 0.7942(3) -0.1465(3) 0.6377(3) 0.0340(7) Uani 1 1 d . . . . .
C16 C 0.7884(3) -0.3288(3) 0.4147(3) 0.0356(7) Uani 1 1 d . . . . .
C10 C 1.0460(7) 0.6886(6) 0.9408(6) 0.0329(15) Uani 0.608(8) 1 d D U . A 1
C3 C 0.8476(6) 0.3831(6) 0.7220(6) 0.0313(15) Uani 0.608(8) 1 d D U . A 1
C15 C 0.7405(3) -0.3407(3) 0.2865(3) 0.0385(7) Uani 1 1 d . . . . .
H15 H 0.772238 -0.282028 0.249350 0.046 Uiso 1 1 calc R . . . .
C8 C 1.0957(14) 0.8783(11) 1.0775(14) 0.035(2) Uani 0.608(8) 1 d D U . A 1
H8 H 1.067734 0.934810 1.129104 0.042 Uiso 0.608(8) 1 calc DR . . A 1
C12 C 1.2578(10) 0.8229(11) 0.9970(16) 0.043(2) Uani 0.608(8) 1 d D U . A 1
H12 H 1.343458 0.837868 0.989991 0.051 Uiso 0.608(8) 1 calc DR . . A 1
C22 C 1.0421(3) -0.1015(4) 0.6595(3) 0.0620(10) Uani 1 1 d . . . . .
H22A H 1.120261 -0.136285 0.644268 0.093 Uiso 1 1 calc GR . . . .
H22B H 1.068223 -0.078459 0.747195 0.093 Uiso 1 1 calc GR . . . .
H22C H 1.016310 -0.028192 0.618772 0.093 Uiso 1 1 calc GR . . . .
C18 C 0.6474(4) -0.5155(3) 0.3965(3) 0.0501(9) Uani 1 1 d . . . . .
H18 H 0.617342 -0.574800 0.434078 0.060 Uiso 1 1 calc R . . . .
C1 C 0.6197(12) 0.2733(12) 0.6608(11) 0.042(2) Uani 0.608(8) 1 d D U . A 1
H1 H 0.530525 0.271224 0.663248 0.050 Uiso 0.608(8) 1 calc R . . A 1
C20 C 0.9192(3) -0.1979(3) 0.6100(3) 0.0395(7) Uani 1 1 d . . . . .
H20 H 0.947291 -0.273831 0.649488 0.047 Uiso 1 1 calc R . . . .
C17 C 0.7393(4) -0.4163(3) 0.4696(3) 0.0495(9) Uani 1 1 d . . . . .
H17 H 0.768628 -0.407650 0.555485 0.059 Uiso 1 1 calc R . . . .
C14 C 0.6458(3) -0.4394(3) 0.2133(3) 0.0406(7) Uani 1 1 d . . . . .
H14 H 0.613502 -0.445968 0.127371 0.049 Uiso 1 1 calc R . . . .
C13 C 0.5983(3) -0.5294(3) 0.2678(3) 0.0385(7) Uani 1 1 d . . . . .
C4 C 0.8734(8) 0.2865(7) 0.6458(8) 0.0439(19) Uani 0.608(8) 1 d D U . A 1
H4 H 0.958770 0.288264 0.636015 0.053 Uiso 0.608(8) 1 calc R . . A 1
C19 C 0.4951(4) -0.6366(3) 0.1882(3) 0.0462(8) Uani 1 1 d . . . . .
C5 C 0.7772(13) 0.1902(11) 0.5857(14) 0.046(2) Uani 0.608(8) 1 d D U . A 1
H5 H 0.800570 0.126138 0.537318 0.055 Uiso 0.608(8) 1 calc R . . A 1
C9 C 1.0111(9) 0.7760(7) 1.0193(8) 0.0370(17) Uani 0.608(8) 1 d D U . A 1
H9 H 0.928020 0.763153 1.031327 0.044 Uiso 0.608(8) 1 calc DR . . A 1
C2 C 0.7172(8) 0.3746(7) 0.7314(8) 0.0411(18) Uani 0.608(8) 1 d D U . A 1
H2 H 0.694637 0.435090 0.783543 0.049 Uiso 0.608(8) 1 calc R . . A 1
C11 C 1.1733(8) 0.7101(7) 0.9306(7) 0.0424(18) Uani 0.608(8) 1 d D U . A 1
H11 H 1.203508 0.652492 0.881578 0.051 Uiso 0.608(8) 1 calc DR . . A 1
C7 C 0.9427(7) 0.5813(5) 0.8701(5) 0.0413(15) Uani 0.608(8) 1 d D U . A 1
H7 H 0.859165 0.579855 0.883202 0.050 Uiso 0.608(8) 1 calc DR . . A 1
C6 C 0.9540(7) 0.4866(5) 0.7904(5) 0.0414(15) Uani 0.608(8) 1 d D U . A 1
H6 H 1.037234 0.486176 0.776800 0.050 Uiso 0.608(8) 1 calc DR . . A 1
O1W O 0.2885(2) 0.1544(2) -0.02647(17) 0.0441(5) Uani 1 1 d . . . . .
H1WA H 0.324158 0.105102 -0.072369 0.066 Uiso 1 1 d GR . . . .
H1WB H 0.320568 0.233082 -0.021929 0.066 Uiso 1 1 d GR . . . .
N2A N 1.2464(18) 0.8943(17) 1.070(3) 0.029(3) Uani 0.392(8) 1 d D U . A 2
C10A C 1.0927(11) 0.6724(10) 0.9277(10) 0.038(3) Uani 0.392(8) 1 d D U . A 2
C3A C 0.8092(11) 0.4025(9) 0.7450(10) 0.031(2) Uani 0.392(8) 1 d D U . A 2
C4A C 0.6781(12) 0.3718(12) 0.7465(13) 0.042(3) Uani 0.392(8) 1 d D U . A 2
H4A H 0.642032 0.426008 0.793577 0.051 Uiso 0.392(8) 1 calc R . . A 2
C5A C 0.6039(18) 0.2664(18) 0.6819(17) 0.039(3) Uani 0.392(8) 1 d D U . A 2
H5A H 0.519231 0.248241 0.689437 0.046 Uiso 0.392(8) 1 calc R . . A 2
N1A N 0.642(2) 0.1836(17) 0.606(2) 0.030(3) Uani 0.392(8) 1 d D U . A 2
C1A C 0.7641(17) 0.2125(15) 0.5988(19) 0.037(3) Uani 0.392(8) 1 d D U . A 2
H1A H 0.792635 0.159403 0.545160 0.045 Uiso 0.392(8) 1 calc R . . A 2
C2A C 0.8537(12) 0.3208(10) 0.6690(11) 0.038(3) Uani 0.392(8) 1 d D U . A 2
H2A H 0.940200 0.336060 0.663773 0.046 Uiso 0.392(8) 1 calc R . . A 2
C8A C 1.2945(17) 0.8131(18) 1.002(3) 0.045(4) Uani 0.392(8) 1 d D U . A 2
H8A H 1.386(4) 0.828(5) 1.007(7) 0.08(3) Uiso 0.392(8) 1 d D U . A 2
C12A C 1.120(2) 0.8666(18) 1.067(2) 0.037(4) Uani 0.392(8) 1 d D U . A 2
H12A H 1.076(5) 0.930(4) 1.098(6) 0.03(2) Uiso 0.392(8) 1 d D U . A 2
C9A C 1.2264(12) 0.7086(12) 0.9350(14) 0.047(3) Uani 0.392(8) 1 d D U . A 2
H9A H 1.267(5) 0.664(5) 0.885(5) 0.06(3) Uiso 0.392(8) 1 d D U . A 2
C11A C 1.0357(13) 0.7532(12) 0.9947(12) 0.035(3) Uani 0.392(8) 1 d D U . A 2
H11A H 0.961(9) 0.724(7) 1.013(10) 0.17(7) Uiso 0.392(8) 1 d D U . A 2
C7A C 1.0177(9) 0.5535(8) 0.8500(9) 0.047(2) Uani 0.392(8) 1 d D U . A 2
H7A H 1.067(6) 0.504(6) 0.811(9) 0.13(5) Uiso 0.392(8) 1 d D U . A 2
C6A C 0.8894(9) 0.5172(8) 0.8241(9) 0.047(3) Uani 0.392(8) 1 d D U . A 2
H6A H 0.830(4) 0.578(4) 0.839(7) 0.06(3) Uiso 0.392(8) 1 d D U . A 2

loop_
_atom_site_aniso_label
_atom_site_aniso_U_11
_atom_site_aniso_U_22
_atom_site_aniso_U_33
_atom_site_aniso_U_23
_atom_site_aniso_U_13
_atom_site_aniso_U_12
Cd1 0.02826(17) 0.02794(16) 0.02572(15) -0.00131(12) 0.01019(12) -0.00343(12)
Cd2 0.04230(15) 0.03198(13) 0.02865(13) -0.00061(9) 0.01179(10) -0.00637(10)
O6 0.0406(12) 0.0516(13) 0.0356(11) 0.0053(10) 0.0224(10) 0.0055(10)
O7 0.0651(16) 0.0719(16) 0.0391(14) 0.0005(12) 0.0304(12) -0.0003(13)
O3 0.0411(12) 0.0452(12) 0.0357(11) -0.0062(10) 0.0180(10) -0.0100(10)
O4 0.131(2) 0.0509(15) 0.0422(14) -0.0063(12) 0.0302(15) -0.0425(15)
O1 0.0400(13) 0.0528(14) 0.0480(14) 0.0065(11) 0.0122(11) 0.0142(11)
O2 0.0528(14) 0.0695(16) 0.0342(12) -0.0038(11) 0.0192(11) 0.0043(12)
O5 0.143(3) 0.0682(18) 0.0365(15) 0.0058(13) 0.0086(16) -0.0564(18)
N1 0.037(3) 0.035(3) 0.039(4) -0.005(3) 0.021(3) -0.004(2)
N2 0.029(5) 0.033(3) 0.036(3) -0.004(3) 0.012(4) 0.004(3)
C23 0.0382(19) 0.0427(19) 0.0422(19) 0.0030(15) 0.0150(15) -0.0027(15)
C21 0.0358(18) 0.0267(15) 0.0354(17) -0.0048(13) 0.0124(14) -0.0068(13)
C16 0.0367(17) 0.0350(17) 0.0345(16) -0.0010(13) 0.0149(14) 0.0031(14)
C10 0.027(3) 0.033(2) 0.037(3) 0.001(2) 0.010(2) 0.003(2)
C3 0.027(3) 0.030(3) 0.040(3) 0.000(2) 0.017(2) 0.003(2)
C15 0.0473(19) 0.0334(17) 0.0394(17) 0.0010(14) 0.0232(15) -0.0019(14)
C8 0.031(4) 0.031(3) 0.045(5) 0.001(3) 0.017(3) 0.010(3)
C12 0.032(5) 0.043(3) 0.055(4) -0.012(3) 0.024(5) -0.002(3)
C22 0.041(2) 0.081(3) 0.053(2) -0.0090(19) 0.0136(17) -0.0161(19)
C18 0.070(2) 0.0420(19) 0.0386(18) 0.0065(15) 0.0214(17) -0.0064(18)
C1 0.039(3) 0.040(3) 0.053(5) -0.008(3) 0.029(3) -0.005(2)
C20 0.0319(17) 0.0478(19) 0.0331(17) -0.0029(14) 0.0088(13) 0.0008(14)
C17 0.068(2) 0.045(2) 0.0301(17) 0.0041(15) 0.0132(16) -0.0075(17)
C14 0.052(2) 0.0384(18) 0.0305(16) 0.0003(14) 0.0163(15) 0.0008(15)
C13 0.052(2) 0.0272(16) 0.0360(17) 0.0035(13) 0.0167(15) 0.0026(14)
C4 0.039(3) 0.038(3) 0.062(4) -0.012(3) 0.035(3) -0.004(2)
C19 0.066(2) 0.0325(17) 0.0408(19) 0.0004(15) 0.0228(17) -0.0051(16)
C5 0.042(3) 0.040(4) 0.061(5) -0.013(3) 0.033(3) -0.005(3)
C9 0.036(4) 0.035(3) 0.042(3) 0.001(2) 0.018(3) 0.004(2)
C2 0.036(3) 0.037(3) 0.056(4) -0.013(2) 0.030(3) -0.001(2)
C11 0.035(4) 0.041(3) 0.051(4) -0.013(2) 0.023(3) -0.002(3)
C7 0.036(3) 0.038(2) 0.043(3) -0.0017(19) 0.010(2) -0.003(2)
C6 0.035(3) 0.036(2) 0.049(3) -0.0022(19) 0.014(2) -0.005(2)
O1W 0.0505(14) 0.0456(13) 0.0381(12) 0.0014(10) 0.0208(10) -0.0047(11)
N2A 0.020(5) 0.025(4) 0.040(5) -0.002(4) 0.011(4) 0.001(4)
C10A 0.029(5) 0.040(4) 0.042(5) -0.009(3) 0.017(4) -0.002(3)
C3A 0.027(4) 0.028(3) 0.038(4) 0.000(3) 0.014(3) 0.005(3)
C4A 0.032(4) 0.043(4) 0.054(6) -0.012(4) 0.024(4) -0.001(3)
C5A 0.036(5) 0.038(4) 0.046(6) -0.004(4) 0.023(4) -0.001(3)
N1A 0.024(4) 0.033(4) 0.030(5) 0.000(3) 0.010(4) 0.000(3)
C1A 0.030(4) 0.038(5) 0.045(6) -0.007(4) 0.020(4) -0.002(4)
C2A 0.028(4) 0.036(5) 0.055(6) -0.008(4) 0.025(4) -0.002(4)
C8A 0.029(6) 0.042(5) 0.063(7) -0.014(5) 0.023(6) 0.000(4)
C12A 0.024(6) 0.041(5) 0.045(7) -0.009(4) 0.017(4) -0.002(5)
C9A 0.034(5) 0.043(4) 0.066(6) -0.018(4) 0.030(5) -0.003(4)
C11A 0.024(4) 0.038(5) 0.045(6) -0.006(4) 0.020(4) -0.004(3)
C7A 0.040(4) 0.041(4) 0.049(5) -0.011(3) 0.010(4) -0.004(3)
C6A 0.039(4) 0.036(4) 0.052(5) -0.010(3) 0.010(4) -0.003(3)

loop_
_atom_type_symbol
_atom_type_description
_atom_type_scat_dispersion_real
_atom_type_scat_dispersion_imag
_atom_type_scat_source
C C 0.0033 0.0016 'International Tables Vol C Tables 4.2.6.8 and 6.1.1.4'
H H 0.0000 0.0000 'International Tables Vol C Tables 4.2.6.8 and 6.1.1.4'
Cd Cd -0.8075 1.2024 'International Tables Vol C Tables 4.2.6.8 and 6.1.1.4'
N N 0.0061 0.0033 'International Tables Vol C Tables 4.2.6.8 and 6.1.1.4'
O O 0.0106 0.0060 'International Tables Vol C Tables 4.2.6.8 and 6.1.1.4'

loop_
_geom_angle_atom_site_label_1
_geom_angle_atom_site_label_2
_geom_angle_atom_site_label_3
_geom_angle
_geom_angle_site_symmetry_1
_geom_angle_site_symmetry_3
O6 Cd1 O6 180.0 2_656 .
O6 Cd1 O1 87.34(7) . .
O6 Cd1 O1 92.66(7) . 2_656
O6 Cd1 O1 92.66(7) 2_656 .
O6 Cd1 O1 87.34(7) 2_656 2_656
O6 Cd1 N1 90.1(4) 2_656 .
O6 Cd1 N1 89.9(4) 2_656 2_656
O6 Cd1 N1 89.9(4) . .
O6 Cd1 N1 90.1(4) . 2_656
O6 Cd1 N1A 95.1(6) 2_656 2_656
O6 Cd1 N1A 95.1(6) . .
O6 Cd1 N1A 84.9(6) 2_656 .
O6 Cd1 N1A 84.9(6) . 2_656
O1 Cd1 O1 180.0 . 2_656
O1 Cd1 N1 87.9(5) . .
O1 Cd1 N1 87.9(5) 2_656 2_656
O1 Cd1 N1 92.1(5) 2_656 .
O1 Cd1 N1 92.1(5) . 2_656
O1 Cd1 N1A 90.1(6) . .
O1 Cd1 N1A 89.9(6) 2_656 .
O1 Cd1 N1A 89.9(6) . 2_656
O1 Cd1 N1A 90.1(6) 2_656 2_656
N1 Cd1 N1 180.0 . 2_656
N1 Cd1 N1A 174.4(9) . 2_656
N1 Cd1 N1A 5.6(8) 2_656 2_656
N1A Cd1 N1A 180.0 2_656 .
O6 Cd2 N2 96.4(4) . 1_444
O6 Cd2 O1W 142.58(7) . .
O6 Cd2 N2A 90.9(6) . 1_444
O4 Cd2 O6 88.74(9) 1_565 .
O4 Cd2 O2 92.09(10) 1_565 2_656
O4 Cd2 N2 174.6(5) 1_565 1_444
O4 Cd2 O1W 87.83(8) 1_565 .
O4 Cd2 N2A 172.7(6) 1_565 1_444
O2 Cd2 O6 103.41(8) 2_656 .
O2 Cd2 N2 88.5(4) 2_656 1_444
O2 Cd2 O1W 113.94(8) 2_656 .
O2 Cd2 N2A 95.1(5) 2_656 1_444
N2 Cd2 N2A 7.7(7) 1_444 1_444
O1W Cd2 N2 87.0(5) . 1_444
O1W Cd2 N2A 88.0(8) . 1_444
Cd1 O6 Cd2 118.68(9) . .
C23 O6 Cd1 137.3(2) . .
C23 O6 Cd2 103.78(19) . .
C16 O3 C20 118.4(2) . .
C19 O4 Cd2 128.7(2) . 1_545
C21 O1 Cd1 145.0(2) . .
C21 O2 Cd2 128.6(2) . 2_656
C1 N1 Cd1 121.5(8) . .
C1 N1 C5 116.6(6) . .
C5 N1 Cd1 121.5(8) . .
C8 N2 Cd2 121.3(7) . 1_666
C12 N2 Cd2 122.6(7) . 1_666
C12 N2 C8 116.1(7) . .
O6 C23 H23 118.5 . .
O7 C23 O6 123.0(3) . .
O7 C23 H23 118.5 . .
O1 C21 O2 127.9(3) . .
O1 C21 C20 118.0(3) . .
O2 C21 C20 114.1(3) . .
O3 C16 C15 115.8(3) . .
O3 C16 C17 124.8(3) . .
C15 C16 C17 119.5(3) . .
C9 C10 C7 118.1(5) . .
C11 C10 C9 117.3(5) . .
C11 C10 C7 124.6(6) . .
C4 C3 C2 116.2(5) . .
C4 C3 C6 121.2(5) . .
C2 C3 C6 122.6(6) . .
C16 C15 H15 119.8 . .
C14 C15 C16 120.4(3) . .
C14 C15 H15 119.8 . .
N2 C8 H8 117.3 . .
C9 C8 N2 125.4(8) . .
C9 C8 H8 117.3 . .
N2 C12 H12 118.8 . .
N2 C12 C11 122.4(7) . .
C11 C12 H12 118.8 . .
H22A C22 H22B 109.5 . .
H22A C22 H22C 109.5 . .
H22B C22 H22C 109.5 . .
C20 C22 H22A 109.5 . .
C20 C22 H22B 109.5 . .
C20 C22 H22C 109.5 . .
C17 C18 H18 119.2 . .
C17 C18 C13 121.7(3) . .
C13 C18 H18 119.2 . .
N1 C1 H1 118.7 . .
N1 C1 C2 122.6(7) . .
C2 C1 H1 118.7 . .
O3 C20 C21 111.6(2) . .
O3 C20 C22 107.2(2) . .
O3 C20 H20 109.1 . .
C21 C20 H20 109.1 . .
C22 C20 C21 110.6(3) . .
C22 C20 H20 109.1 . .
C16 C17 H17 120.1 . .
C18 C17 C16 119.8(3) . .
C18 C17 H17 120.1 . .
C15 C14 H14 119.7 . .
C15 C14 C13 120.5(3) . .
C13 C14 H14 119.7 . .
C18 C13 C14 118.1(3) . .
C18 C13 C19 121.4(3) . .
C14 C13 C19 120.5(3) . .
C3 C4 H4 119.4 . .
C5 C4 C3 121.1(6) . .
C5 C4 H4 119.4 . .
O4 C19 C13 116.8(3) . .
O5 C19 O4 124.2(3) . .
O5 C19 C13 119.0(3) . .
N1 C5 C4 124.2(7) . .
N1 C5 H5 117.9 . .
C4 C5 H5 117.9 . .
C10 C9 H9 119.9 . .
C8 C9 C10 120.2(7) . .
C8 C9 H9 119.9 . .
C3 C2 C1 119.1(6) . .
C3 C2 H2 120.4 . .
C1 C2 H2 120.4 . .
C10 C11 C12 118.6(6) . .
C10 C11 H11 120.7 . .
C12 C11 H11 120.7 . .
C10 C7 H7 115.8 . .
C6 C7 C10 128.4(6) . .
C6 C7 H7 115.8 . .
C3 C6 H6 116.9 . .
C7 C6 C3 126.2(6) . .
C7 C6 H6 116.9 . .
Cd2 O1W H1WA 111.7 . .
Cd2 O1W H1WB 111.1 . .
H1WA O1W H1WB 107.3 . .
C12A N2A C8A 117.1(10) . .
C9A C10A C7A 120.3(8) . .
C11A C10A C9A 116.6(8) . .
C11A C10A C7A 123.1(9) . .
C4A C3A C6A 118.2(8) . .
C2A C3A C4A 116.5(7) . .
C2A C3A C6A 125.3(9) . .
C3A C4A H4A 119.5 . .
C5A C4A C3A 120.9(10) . .
C5A C4A H4A 119.5 . .
C4A C5A H5A 117.5 . .
C4A C5A N1A 125.0(11) . .
N1A C5A H5A 117.5 . .
C5A N1A Cd1 120.8(11) . .
C1A N1A Cd1 123.5(11) . .
C1A N1A C5A 115.6(9) . .
N1A C1A H1A 118.4 . .
N1A C1A C2A 123.2(10) . .
C2A C1A H1A 118.4 . .
C3A C2A C1A 118.6(9) . .
C3A C2A H2A 120.7 . .
C1A C2A H2A 120.7 . .
N2A C8A H8A 118(3) . .
C9A C8A N2A 124.8(11) . .
C9A C8A H8A 117(3) . .
N2A C12A H12A 118(3) . .
N2A C12A C11A 121.9(10) . .
C11A C12A H12A 119(3) . .
C10A C9A H9A 122(3) . .
C8A C9A C10A 121.7(10) . .
C8A C9A H9A 116(3) . .
C10A C11A C12A 118.0(9) . .
C10A C11A H11A 120(4) . .
C12A C11A H11A 119(3) . .
C10A C7A H7A 116(3) . .
C6A C7A C10A 126.3(10) . .
C6A C7A H7A 117(3) . .
C3A C6A H6A 112(3) . .
C7A C6A C3A 128.4(9) . .
C7A C6A H6A 118(3) . .

loop_
_geom_bond_atom_site_label_1
_geom_bond_atom_site_label_2
_geom_bond_distance
_geom_bond_site_symmetry_2
Cd1 O6 2.273(2) 2_656
Cd1 O6 2.273(2) .
Cd1 O1 2.274(2) .
Cd1 O1 2.274(2) 2_656
Cd1 N1 2.327(7) .
Cd1 N1 2.327(7) 2_656
Cd1 N1A 2.342(10) 2_656
Cd1 N1A 2.342(10) .
Cd2 O6 2.279(2) .
Cd2 O4 2.211(2) 1_565
Cd2 O2 2.237(2) 2_656
Cd2 N2 2.333(9) 1_444
Cd2 O1W 2.283(2) .
Cd2 N2A 2.352(14) 1_444
O6 C23 1.259(3) .
O7 C23 1.232(3) .
O3 C16 1.376(3) .
O3 C20 1.440(3) .
O4 C19 1.247(3) .
O1 C21 1.236(3) .
O2 C21 1.249(3) .
O5 C19 1.232(4) .
N1 C1 1.331(10) .
N1 C5 1.336(11) .
N2 C8 1.344(9) .
N2 C12 1.327(9) .
C23 H23 0.9300 .
C21 C20 1.538(4) .
C16 C15 1.386(4) .
C16 C17 1.393(4) .
C10 C9 1.382(7) .
C10 C11 1.380(8) .
C10 C7 1.483(7) .
C3 C4 1.380(7) .
C3 C2 1.392(7) .
C3 C6 1.467(7) .
C15 H15 0.9300 .
C15 C14 1.384(4) .
C8 H8 0.9300 .
C8 C9 1.327(10) .
C12 H12 0.9300 .
C12 C11 1.430(10) .
C22 H22A 0.9600 .
C22 H22B 0.9600 .
C22 H22C 0.9600 .
C22 C20 1.503(4) .
C18 H18 0.9300 .
C18 C17 1.375(4) .
C18 C13 1.390(4) .
C1 H1 0.9300 .
C1 C2 1.409(10) .
C20 H20 0.9800 .
C17 H17 0.9300 .
C14 H14 0.9300 .
C14 C13 1.401(4) .
C13 C19 1.505(4) .
C4 H4 0.9300 .
C4 C5 1.343(10) .
C5 H5 0.9300 .
C9 H9 0.9300 .
C2 H2 0.9300 .
C11 H11 0.9300 .
C7 H7 0.9300 .
C7 C6 1.332(6) .
C6 H6 0.9300 .
O1W H1WA 0.8897 .
O1W H1WB 0.8891 .
N2A C8A 1.335(13) .
N2A C12A 1.325(13) .
C10A C9A 1.392(10) .
C10A C11A 1.383(11) .
C10A C7A 1.484(10) .
C3A C4A 1.393(10) .
C3A C2A 1.381(10) .
C3A C6A 1.469(10) .
C4A H4A 0.9300 .
C4A C5A 1.325(14) .
C5A H5A 0.9300 .
C5A N1A 1.347(14) .
N1A C1A 1.330(15) .
C1A H1A 0.9300 .
C1A C2A 1.425(14) .
C2A H2A 0.9300 .
C8A H8A 0.934(18) .
C8A C9A 1.306(14) .
C12A H12A 0.929(18) .
C12A C11A 1.450(14) .
C9A H9A 0.934(18) .
C11A H11A 0.933(19) .
C7A H7A 0.933(19) .
C7A C6A 1.280(11) .
C6A H6A 0.945(19) .

loop_
_geom_torsion_atom_site_label_1
_geom_torsion_atom_site_label_2
_geom_torsion_atom_site_label_3
_geom_torsion_atom_site_label_4
_geom_torsion
_geom_torsion_site_symmetry_1
Cd1 O6 C23 O7 173.2(2) .
Cd1 O1 C21 O2 16.3(6) .
Cd1 O1 C21 C20 -162.1(2) .
Cd1 N1 C1 C2 170.5(11) .
Cd1 N1 C5 C4 -173.5(12) .
Cd1 N1A C1A C2A -176.3(16) .
Cd2 O6 C23 O7 -0.6(3) .
Cd2 O4 C19 O5 15.0(6) 1_545
Cd2 O4 C19 C13 -167.0(2) 1_545
Cd2 O2 C21 O1 9.8(5) 2_656
Cd2 O2 C21 C20 -171.71(18) 2_656
Cd2 N2 C8 C9 176.0(14) 1_666
Cd2 N2 C12 C11 -176.0(13) 1_666
Cd2 N2A C8A C9A -170(2) 1_666
Cd2 N2A C12A C11A 170(2) 1_666
O3 C16 C15 C14 179.0(2) .
O3 C16 C17 C18 -177.6(3) .
O1 C21 C20 O3 -14.3(4) .
O1 C21 C20 C22 105.0(3) .
O2 C21 C20 O3 167.0(2) .
O2 C21 C20 C22 -73.7(3) .
N1 C1 C2 C3 4.2(16) .
N2 C8 C9 C10 -0.3(17) .
N2 C12 C11 C10 0.3(16) .
C16 O3 C20 C21 -68.4(3) .
C16 O3 C20 C22 170.4(3) .
C16 C15 C14 C13 -0.8(5) .
C10 C7 C6 C3 -179.4(6) .
C3 C4 C5 N1 1.8(19) .
C15 C16 C17 C18 1.9(5) .
C15 C14 C13 C18 0.9(5) .
C15 C14 C13 C19 179.9(3) .
C8 N2 C12 C11 1.9(16) .
C12 N2 C8 C9 -2.0(17) .
C18 C13 C19 O4 -3.3(5) .
C18 C13 C19 O5 174.9(3) .
C1 N1 C5 C4 0(2) .
C20 O3 C16 C15 169.4(3) .
C20 O3 C16 C17 -11.0(4) .
C17 C16 C15 C14 -0.6(5) .
C17 C18 C13 C14 0.4(5) .
C17 C18 C13 C19 -178.6(3) .
C14 C13 C19 O4 177.7(3) .
C14 C13 C19 O5 -4.1(5) .
C13 C18 C17 C16 -1.8(5) .
C4 C3 C2 C1 -2.3(11) .
C4 C3 C6 C7 -176.9(6) .
C5 N1 C1 C2 -3.0(19) .
C9 C10 C11 C12 -2.6(12) .
C9 C10 C7 C6 -179.7(6) .
C2 C3 C4 C5 -0.5(12) .
C2 C3 C6 C7 1.8(10) .
C11 C10 C9 C8 2.6(13) .
C11 C10 C7 C6 2.6(10) .
C7 C10 C9 C8 -175.2(10) .
C7 C10 C11 C12 175.1(10) .
C6 C3 C4 C5 178.3(10) .
C6 C3 C2 C1 178.9(9) .
N2A C8A C9A C10A 1(3) .
N2A C12A C11A C10A 1(2) .
C10A C7A C6A C3A 178.0(10) .
C3A C4A C5A N1A -3(3) .
C4A C3A C2A C1A -0.1(18) .
C4A C3A C6A C7A 169.4(11) .
C4A C5A N1A Cd1 179.3(18) .
C4A C5A N1A C1A 1(3) .
C5A N1A C1A C2A 2(3) .
N1A C1A C2A C3A -3(3) .
C2A C3A C4A C5A 2.8(19) .
C2A C3A C6A C7A -10.0(18) .
C8A N2A C12A C11A 0(3) .
C12A N2A C8A C9A -1(3) .
C9A C10A C11A C12A -1(2) .
C9A C10A C7A C6A -171.3(11) .
C11A C10A C9A C8A 0(2) .
C11A C10A C7A C6A 8.0(18) .
C7A C10A C9A C8A 179.6(19) .
C7A C10A C11A C12A 179.8(16) .
C6A C3A C4A C5A -176.7(16) .
C6A C3A C2A C1A 179.3(14) .
